data_4308549
loop_
_publ_author_name
'Jean-Claude Berthet'
'Pierre Thu\'ery'
'Michel Ephritikhine'

_publ_contact_author_address
;
      CEA/Saclay, SCM (CNRS URA 331)
      B\^at. 125
      91191 Gif-sur-Yvette
      France
;
_publ_contact_author_email ephri@drecam.cea.fr
_publ_contact_author_fax '33 (1) 69 08 66 40'
_publ_contact_author_name 'M. Ephritikhine'
_publ_contact_author_phone '33 (1) 69 08 64 36'
_publ_section_title
;
New Efficient Synthesis of [UI4(MeCN)4]. X-ray Crystal Structures of
[UI2(MeCN)7][UI6], [UI4(py)3], and [U(dmf)9]I4
;
_journal_name_full 'Inorganic Chemistry'
_journal_page_first 1142
_journal_page_last 1146
_journal_paper_doi 10.1021/ic048603p
_journal_volume 44
_journal_year 2005
_chemical_formula_sum 'C27 H63 I4 N9 O9 U'
_chemical_formula_weight 1403.49
_space_group_IT_number 76
_symmetry_cell_setting tetragonal
_symmetry_space_group_name_Hall 'P 4w'
_symmetry_space_group_name_H-M 'P 41'
_atom_sites_solution_hydrogens geom
_atom_sites_solution_primary patter
_atom_sites_solution_secondary difmap
_audit_creation_method SHELXL-97
_cell_angle_alpha 90.00
_cell_angle_beta 90.00
_cell_angle_gamma 90.00
_cell_formula_units_Z 8
_cell_length_a 13.5474(2)
_cell_length_b 13.5474(2)
_cell_length_c 53.2687(14)
_cell_measurement_reflns_used 37438
_cell_measurement_temperature 100(2)
_cell_measurement_theta_max 25.68
_cell_measurement_theta_min 3.41
_cell_volume 9776.5(3)
_computing_cell_refinement 'DENZO-SMN (Otwinowski & Minor, 1997)'
_computing_data_collection 'Kappa-CCD software (Nonius B.V., 1998)'
_computing_data_reduction 'DENZO-SMN (Otwinowski & Minor, 1997)'
_computing_molecular_graphics 'SHELXTL (Sheldrick, 1999)'
_computing_publication_material 'SHELXTL (Sheldrick, 1999)'
_computing_structure_refinement 'SHELXL-97 (Sheldrick, 1997)'
_computing_structure_solution 'SHELXS-97 (Sheldrick, 1997)'
_diffrn_ambient_temperature 100(2)
_diffrn_measured_fraction_theta_full 0.799
_diffrn_measured_fraction_theta_max 0.799
_diffrn_measurement_device_type 'Nonius Kappa-CCD'
_diffrn_measurement_method '\f scans'
_diffrn_radiation_monochromator graphite
_diffrn_radiation_source 'fine-focus sealed tube'
_diffrn_radiation_type MoK\a
_diffrn_radiation_wavelength 0.71073
_diffrn_reflns_av_R_equivalents 0.1036
_diffrn_reflns_av_sigmaI/netI 0.0821
_diffrn_reflns_limit_h_max 15
_diffrn_reflns_limit_h_min -15
_diffrn_reflns_limit_k_max 16
_diffrn_reflns_limit_k_min -15
_diffrn_reflns_limit_l_max 58
_diffrn_reflns_limit_l_min -58
_diffrn_reflns_number 37438
_diffrn_reflns_theta_full 25.68
_diffrn_reflns_theta_max 25.68
_diffrn_reflns_theta_min 3.41
_diffrn_standards_decay_% 0
_diffrn_standards_interval_time 0
_exptl_absorpt_coefficient_mu 5.895
_exptl_absorpt_correction_T_max 0.357
_exptl_absorpt_correction_T_min 0.146
_exptl_absorpt_correction_type refdelf
_exptl_absorpt_process_details 'program DELABS from PLATON (Spek, 2000)'
_exptl_crystal_colour 'translucent light green'
_exptl_crystal_density_diffrn 1.907
_exptl_crystal_density_meas ?
_exptl_crystal_description irregular
_exptl_crystal_F_000 5312
_exptl_crystal_size_max 0.32
_exptl_crystal_size_mid 0.27
_exptl_crystal_size_min 0.18
_refine_diff_density_max 1.778
_refine_diff_density_min -1.580
_refine_diff_density_rms 0.114
_refine_ls_abs_structure_details 'Flack H D (1983), Acta Cryst. A39, 876-881'
_refine_ls_abs_structure_Flack 0.011(8)
_refine_ls_extinction_method none
_refine_ls_goodness_of_fit_ref 1.027
_refine_ls_hydrogen_treatment constr
_refine_ls_matrix_type full
_refine_ls_number_parameters 902
_refine_ls_number_reflns 13580
_refine_ls_number_restraints 121
_refine_ls_restrained_S_all 1.023
_refine_ls_R_factor_all 0.0824
_refine_ls_R_factor_gt 0.0692
_refine_ls_shift/su_max 0.001
_refine_ls_shift/su_mean 0.000
_refine_ls_structure_factor_coef Fsqd
_refine_ls_weighting_details 'calc w=1/[\s^2^(Fo^2^)+(0.0965P)^2^+126.9394P] where P=(Fo^2^+2Fc^2^)/3'
_refine_ls_weighting_scheme calc
_refine_ls_wR_factor_gt 0.1669
_refine_ls_wR_factor_ref 0.1803
_reflns_number_gt 11799
_reflns_number_total 13580
_reflns_threshold_expression >2sigma(I)
_cod_data_source_file ic048603psi20041007_101646_1.cif
_cod_data_source_block 5
_cod_database_code 4308549

loop_
_symmetry_equiv_pos_as_xyz
'x, y, z'
'-x, -y, z+1/2'
'-y, x, z+1/4'
'y, -x, z+3/4'

loop_
_atom_site_label
_atom_site_type_symbol
_atom_site_fract_x
_atom_site_fract_y
_atom_site_fract_z
_atom_site_U_iso_or_equiv
_atom_site_adp_type
_atom_site_occupancy
_atom_site_symmetry_multiplicity
_atom_site_calc_flag
_atom_site_refinement_flags
_atom_site_disorder_assembly
_atom_site_disorder_group
U1 U 0.54194(5) 0.58748(6) 0.815676(12) 0.03277(18) Uani 1 1 d . . .
U2 U 0.13397(5) 0.06855(5) 0.683863(12) 0.03244(18) Uani 1 1 d . . .
I1 I 0.20076(16) 0.78863(13) 0.94115(4) 0.0747(6) Uani 1 1 d . . .
I2 I 0.04958(19) 0.44176(14) 0.62839(3) 0.0771(6) Uani 1 1 d . . .
I3 I 0.42944(14) 0.02125(12) 0.76730(3) 0.0582(4) Uani 1 1 d . . .
I4 I 0.77806(15) 0.67259(12) 0.90775(3) 0.0616(5) Uani 1 1 d . . .
I5 I 0.27056(12) 0.53076(11) 0.72241(3) 0.0495(4) Uani 1 1 d . . .
I6 I 0.35623(11) 0.83526(11) 0.60124(3) 0.0477(4) Uani 1 1 d . . .
I7 I 0.97696(15) 0.83132(15) 0.80498(3) 0.0709(5) Uani 1 1 d . . .
I8 I 0.84515(13) 0.34457(16) 0.77872(5) 0.0777(6) Uani 1 1 d . . .
O1 O 0.7011(9) 0.5417(10) 0.8304(3) 0.038(3) Uani 1 1 d . . .
O2 O 0.6557(9) 0.5894(10) 0.7818(2) 0.037(3) Uani 1 1 d . . .
O3 O 0.4931(9) 0.4734(10) 0.7816(2) 0.034(3) Uani 1 1 d . . .
O4 O 0.5423(11) 0.4186(10) 0.8281(3) 0.046(4) Uani 1 1 d . . .
O5 O 0.6410(11) 0.7322(11) 0.8198(2) 0.044(4) Uani 1 1 d . . .
O6 O 0.4767(9) 0.6847(10) 0.7831(2) 0.033(3) Uani 1 1 d . . .
O7 O 0.3702(10) 0.5481(10) 0.8190(2) 0.040(3) Uani 1 1 d . . .
O8 O 0.5302(13) 0.5735(13) 0.8596(3) 0.058(4) Uani 1 1 d . . .
O9 O 0.4509(12) 0.7218(12) 0.8346(3) 0.050(4) Uani 1 1 d . . .
O10 O -0.0012(11) 0.0561(11) 0.6554(3) 0.044(3) Uani 1 1 d U . .
O11 O -0.0208(11) 0.0587(12) 0.7056(3) 0.048(4) Uani 1 1 d . . .
O12 O 0.1370(10) -0.0665(10) 0.7125(2) 0.040(3) Uani 1 1 d . . .
O13 O 0.1363(11) -0.0892(9) 0.6637(3) 0.037(3) Uani 1 1 d . . .
O14 O 0.0627(14) 0.2252(12) 0.6852(3) 0.060(4) Uani 1 1 d . . .
O15 O 0.1721(13) 0.1253(12) 0.7255(3) 0.053(4) Uani 1 1 d . . .
O16 O 0.2990(10) 0.0055(10) 0.6864(3) 0.041(3) Uani 1 1 d . . .
O17 O 0.1892(11) 0.0971(12) 0.6422(2) 0.048(4) Uani 1 1 d . . .
O18 O 0.2556(10) 0.2057(10) 0.6817(3) 0.040(3) Uani 1 1 d . . .
N1 N 0.8308(11) 0.4793(12) 0.8531(3) 0.034(4) Uani 1 1 d . . .
N2 N 0.7865(13) 0.6025(13) 0.7563(3) 0.043(4) Uani 1 1 d . . .
N3 N 0.5150(14) 0.3362(14) 0.7581(4) 0.050(5) Uani 1 1 d . . .
N4 N 0.4820(11) 0.2656(13) 0.8252(3) 0.039(4) Uani 1 1 d . . .
N5 N 0.7210(13) 0.8595(14) 0.8375(3) 0.044(4) Uani 1 1 d . . .
N6 N 0.5198(12) 0.7395(11) 0.7451(3) 0.030(3) Uani 1 1 d . . .
N7 N 0.2109(13) 0.5791(11) 0.8087(3) 0.035(4) Uani 1 1 d . . .
N8 N 0.4524(14) 0.5888(16) 0.8973(3) 0.052(5) Uani 1 1 d . . .
N9 N 0.3643(15) 0.8573(14) 0.8436(4) 0.053(5) Uani 1 1 d . . .
N10 N -0.1278(14) -0.0206(14) 0.6357(3) 0.043(4) Uani 1 1 d . . .
N11 N -0.1406(13) 0.0496(15) 0.7349(3) 0.047(5) Uani 1 1 d . . .
N12 N 0.1756(12) -0.1772(12) 0.7442(3) 0.038(4) Uani 1 1 d . . .
N13 N 0.1172(19) -0.2617(19) 0.6684(4) 0.072(6) Uani 1 1 d U . .
N14 N -0.0447(13) 0.3523(13) 0.6923(3) 0.044(4) Uani 1 1 d . . .
N15 N 0.1575(14) 0.2115(17) 0.7600(3) 0.054(5) Uani 1 1 d . . .
N16 N 0.4589(16) -0.0187(16) 0.6813(4) 0.058(5) Uani 1 1 d U . .
N17 N 0.1689(14) 0.0846(14) 0.5997(3) 0.046(5) Uani 1 1 d . . .
N18 N 0.3344(14) 0.3372(14) 0.6671(4) 0.051(5) Uani 1 1 d . . .
C1 C 0.7356(16) 0.4855(17) 0.8466(4) 0.041(5) Uani 1 1 d . . .
H1 H 0.6916 0.4441 0.8549 0.049 Uiso 1 1 calc R . .
C2 C 0.8648(19) 0.4176(18) 0.8730(5) 0.056(6) Uani 1 1 d . . .
H2A H 0.8114 0.3773 0.8789 0.085 Uiso 1 1 calc R . .
H2B H 0.8890 0.4578 0.8865 0.085 Uiso 1 1 calc R . .
H2C H 0.9171 0.3760 0.8669 0.085 Uiso 1 1 calc R . .
C3 C 0.8993(15) 0.550(2) 0.8407(5) 0.062(7) Uani 1 1 d . . .
H3A H 0.8643 0.5861 0.8280 0.093 Uiso 1 1 calc R . .
H3B H 0.9528 0.5143 0.8331 0.093 Uiso 1 1 calc R . .
H3C H 0.9250 0.5951 0.8530 0.093 Uiso 1 1 calc R . .
C4 C 0.7455(17) 0.6112(16) 0.7782(4) 0.043(5) Uani 1 1 d . . .
H4 H 0.7830 0.6340 0.7916 0.052 Uiso 1 1 calc R . .
C5 C 0.8901(14) 0.622(2) 0.7532(4) 0.052(6) Uani 1 1 d . . .
H5A H 0.9162 0.6497 0.7684 0.078 Uiso 1 1 calc R . .
H5B H 0.8993 0.6679 0.7396 0.078 Uiso 1 1 calc R . .
H5C H 0.9239 0.5616 0.7494 0.078 Uiso 1 1 calc R . .
C6 C 0.7343(16) 0.5611(19) 0.7351(4) 0.050(6) Uani 1 1 d . . .
H6A H 0.6657 0.5536 0.7393 0.075 Uiso 1 1 calc R . .
H6B H 0.7618 0.4977 0.7310 0.075 Uiso 1 1 calc R . .
H6C H 0.7406 0.6043 0.7209 0.075 Uiso 1 1 calc R . .
C7 C 0.5503(14) 0.4132(13) 0.7705(4) 0.035(4) Uani 1 1 d . . .
H7 H 0.6182 0.4234 0.7712 0.042 Uiso 1 1 calc R . .
C8 C 0.5817(17) 0.2736(19) 0.7441(5) 0.055(6) Uani 1 1 d . . .
H8A H 0.6484 0.2953 0.7467 0.083 Uiso 1 1 calc R . .
H8B H 0.5661 0.2773 0.7266 0.083 Uiso 1 1 calc R . .
H8C H 0.5749 0.2066 0.7497 0.083 Uiso 1 1 calc R . .
C9 C 0.4075(18) 0.3150(18) 0.7571(5) 0.055(6) Uani 1 1 d . . .
H9A H 0.3726 0.3620 0.7672 0.082 Uiso 1 1 calc R . .
H9B H 0.3954 0.2496 0.7633 0.082 Uiso 1 1 calc R . .
H9C H 0.3850 0.3198 0.7400 0.082 Uiso 1 1 calc R . .
C10 C 0.472(2) 0.3556(16) 0.8297(4) 0.046(6) Uani 1 1 d . . .
H10 H 0.4099 0.3781 0.8346 0.055 Uiso 1 1 calc R . .
C11 C 0.403(2) 0.194(2) 0.8280(5) 0.065(7) Uani 1 1 d U . .
H11A H 0.3448 0.2261 0.8342 0.097 Uiso 1 1 calc R . .
H11B H 0.4230 0.1436 0.8397 0.097 Uiso 1 1 calc R . .
H11C H 0.3890 0.1639 0.8121 0.097 Uiso 1 1 calc R . .
C12 C 0.5748(17) 0.2191(18) 0.8161(5) 0.058(6) Uani 1 1 d . . .
H12A H 0.6250 0.2686 0.8144 0.087 Uiso 1 1 calc R . .
H12B H 0.5633 0.1884 0.8001 0.087 Uiso 1 1 calc R . .
H12C H 0.5960 0.1701 0.8280 0.087 Uiso 1 1 calc R . .
C13 C 0.6987(14) 0.7678(13) 0.8372(3) 0.030(4) Uani 1 1 d . . .
H13 H 0.7238 0.7261 0.8495 0.035 Uiso 1 1 calc R . .
C14 C 0.7894(17) 0.8978(14) 0.8563(4) 0.042(5) Uani 1 1 d . . .
H14A H 0.8062 0.8462 0.8679 0.063 Uiso 1 1 calc R . .
H14B H 0.7588 0.9512 0.8652 0.063 Uiso 1 1 calc R . .
H14C H 0.8481 0.9210 0.8481 0.063 Uiso 1 1 calc R . .
C15 C 0.6852(19) 0.930(2) 0.8172(5) 0.061(7) Uani 1 1 d . . .
H15A H 0.6410 0.8965 0.8061 0.092 Uiso 1 1 calc R . .
H15B H 0.7407 0.9547 0.8079 0.092 Uiso 1 1 calc R . .
H15C H 0.6513 0.9848 0.8249 0.092 Uiso 1 1 calc R . .
C16 C 0.4709(13) 0.6860(15) 0.7602(3) 0.032(4) Uani 1 1 d . . .
H16 H 0.4256 0.6428 0.7531 0.039 Uiso 1 1 calc R . .
C17 C 0.6004(17) 0.8004(17) 0.7539(5) 0.049(6) Uani 1 1 d . . .
H17A H 0.6099 0.7897 0.7716 0.074 Uiso 1 1 calc R . .
H17B H 0.5851 0.8686 0.7510 0.074 Uiso 1 1 calc R . .
H17C H 0.6596 0.7833 0.7450 0.074 Uiso 1 1 calc R . .
C18 C 0.4971(18) 0.749(2) 0.7182(4) 0.059(7) Uani 1 1 d . . .
H18A H 0.4445 0.7044 0.7139 0.088 Uiso 1 1 calc R . .
H18B H 0.5547 0.7329 0.7085 0.088 Uiso 1 1 calc R . .
H18C H 0.4772 0.8154 0.7146 0.088 Uiso 1 1 calc R . .
C19 C 0.2982(13) 0.5447(14) 0.8042(4) 0.032(4) Uani 1 1 d . . .
H19 H 0.3084 0.5149 0.7887 0.038 Uiso 1 1 calc R . .
C20 C 0.1894(17) 0.6300(13) 0.8331(4) 0.040(5) Uani 1 1 d . . .
H20A H 0.2497 0.6388 0.8423 0.060 Uiso 1 1 calc R . .
H20B H 0.1446 0.5905 0.8428 0.060 Uiso 1 1 calc R . .
H20C H 0.1601 0.6932 0.8298 0.060 Uiso 1 1 calc R . .
C21 C 0.1285(14) 0.5574(18) 0.7927(4) 0.046(5) Uani 1 1 d . . .
H21A H 0.1514 0.5246 0.7778 0.069 Uiso 1 1 calc R . .
H21B H 0.0960 0.6178 0.7881 0.069 Uiso 1 1 calc R . .
H21C H 0.0829 0.5154 0.8014 0.069 Uiso 1 1 calc R . .
C22 C 0.5259(18) 0.6031(19) 0.8811(5) 0.055(6) Uani 1 1 d . . .
H22 H 0.5795 0.6396 0.8868 0.066 Uiso 1 1 calc R . .
C23 C 0.367(2) 0.536(2) 0.8893(7) 0.078(9) Uani 1 1 d . . .
H23A H 0.3741 0.5183 0.8719 0.117 Uiso 1 1 calc R . .
H23B H 0.3096 0.5764 0.8914 0.117 Uiso 1 1 calc R . .
H23C H 0.3602 0.4768 0.8992 0.117 Uiso 1 1 calc R . .
C24 C 0.459(2) 0.621(2) 0.9233(5) 0.065(7) Uani 1 1 d U . .
H24A H 0.5200 0.6563 0.9257 0.098 Uiso 1 1 calc R . .
H24B H 0.4579 0.5644 0.9342 0.098 Uiso 1 1 calc R . .
H24C H 0.4046 0.6634 0.9271 0.098 Uiso 1 1 calc R . .
C25 C 0.4152(15) 0.8020(15) 0.8279(4) 0.037(5) Uani 1 1 d . . .
H25 H 0.4246 0.8235 0.8115 0.044 Uiso 1 1 calc R . .
C26 C 0.350(2) 0.831(2) 0.8689(5) 0.069(7) Uani 1 1 d . . .
H26A H 0.3820 0.7693 0.8722 0.104 Uiso 1 1 calc R . .
H26B H 0.2806 0.8250 0.8722 0.104 Uiso 1 1 calc R . .
H26C H 0.3775 0.8812 0.8796 0.104 Uiso 1 1 calc R . .
C27 C 0.317(2) 0.947(2) 0.8340(6) 0.077(8) Uani 1 1 d U . .
H27A H 0.3318 0.9544 0.8165 0.116 Uiso 1 1 calc R . .
H27B H 0.3406 1.0033 0.8430 0.116 Uiso 1 1 calc R . .
H27C H 0.2465 0.9417 0.8361 0.116 Uiso 1 1 calc R . .
C28 C -0.0917(17) 0.0389(18) 0.6532(4) 0.050(6) Uani 1 1 d . . .
H28 H -0.1352 0.0691 0.6643 0.060 Uiso 1 1 calc R . .
C29 C -0.060(2) -0.074(2) 0.6199(5) 0.064(7) Uani 1 1 d U . .
H29A H 0.0063 -0.0576 0.6245 0.096 Uiso 1 1 calc R . .
H29B H -0.0712 -0.0555 0.6027 0.096 Uiso 1 1 calc R . .
H29C H -0.0707 -0.1433 0.6219 0.096 Uiso 1 1 calc R . .
C30 C -0.2378(18) -0.028(2) 0.6335(4) 0.066(8) Uani 1 1 d . . .
H30A H -0.2681 0.0142 0.6458 0.099 Uiso 1 1 calc R . .
H30B H -0.2579 -0.0949 0.6363 0.099 Uiso 1 1 calc R . .
H30C H -0.2577 -0.0075 0.6170 0.099 Uiso 1 1 calc R . .
C31 C -0.0522(17) 0.0254(18) 0.7246(4) 0.049(6) Uani 1 1 d . . .
H31 H -0.0134 -0.0205 0.7331 0.059 Uiso 1 1 calc R . .
C32 C -0.175(2) 0.015(2) 0.7583(6) 0.079(8) Uani 1 1 d U . .
H32A H -0.1310 -0.0347 0.7646 0.118 Uiso 1 1 calc R . .
H32B H -0.2398 -0.0137 0.7561 0.118 Uiso 1 1 calc R . .
H32C H -0.1790 0.0684 0.7700 0.118 Uiso 1 1 calc R . .
C33 C -0.202(2) 0.126(2) 0.7218(6) 0.077(8) Uani 1 1 d U . .
H33A H -0.1703 0.1446 0.7064 0.116 Uiso 1 1 calc R . .
H33B H -0.2086 0.1829 0.7324 0.116 Uiso 1 1 calc R . .
H33C H -0.2660 0.0993 0.7183 0.116 Uiso 1 1 calc R . .
C34 C 0.1941(15) -0.0957(16) 0.7300(4) 0.044(5) Uani 1 1 d . . .
H34 H 0.2512 -0.0598 0.7332 0.052 Uiso 1 1 calc R . .
C35 C 0.0861(18) -0.2389(19) 0.7380(4) 0.056(6) Uani 1 1 d . . .
H35A H 0.0532 -0.2118 0.7236 0.083 Uiso 1 1 calc R . .
H35B H 0.0419 -0.2389 0.7521 0.083 Uiso 1 1 calc R . .
H35C H 0.1064 -0.3053 0.7345 0.083 Uiso 1 1 calc R . .
C36 C 0.2366(18) -0.2033(18) 0.7655(4) 0.050(6) Uani 1 1 d . . .
H36A H 0.2897 -0.1568 0.7670 0.075 Uiso 1 1 calc R . .
H36B H 0.2631 -0.2684 0.7631 0.075 Uiso 1 1 calc R . .
H36C H 0.1974 -0.2021 0.7805 0.075 Uiso 1 1 calc R . .
C37 C 0.078(2) -0.164(2) 0.6712(5) 0.072(9) Uani 1 1 d . . .
H37 H 0.0162 -0.1535 0.6780 0.086 Uiso 1 1 calc R . .
C38 C 0.205(2) -0.282(3) 0.6589(6) 0.085(9) Uani 1 1 d U . .
H38A H 0.2369 -0.2213 0.6539 0.128 Uiso 1 1 calc R . .
H38B H 0.1983 -0.3240 0.6446 0.128 Uiso 1 1 calc R . .
H38C H 0.2449 -0.3140 0.6714 0.128 Uiso 1 1 calc R . .
C39 C 0.051(3) -0.339(3) 0.6769(7) 0.093(10) Uani 1 1 d U . .
H39A H -0.0094 -0.3099 0.6829 0.140 Uiso 1 1 calc R . .
H39B H 0.0815 -0.3755 0.6903 0.140 Uiso 1 1 calc R . .
H39C H 0.0363 -0.3828 0.6632 0.140 Uiso 1 1 calc R . .
C40 C -0.018(2) 0.2706(19) 0.6802(5) 0.064(8) Uani 1 1 d . . .
H40 H -0.0597 0.2456 0.6678 0.077 Uiso 1 1 calc R . .
C41 C 0.018(3) 0.392(3) 0.7112(6) 0.093(10) Uani 1 1 d U . .
H41A H 0.0696 0.3451 0.7148 0.139 Uiso 1 1 calc R . .
H41B H -0.0196 0.4041 0.7261 0.139 Uiso 1 1 calc R . .
H41C H 0.0468 0.4522 0.7053 0.139 Uiso 1 1 calc R . .
C42 C -0.133(2) 0.408(3) 0.6834(6) 0.087(9) Uani 1 1 d U . .
H42A H -0.1668 0.3691 0.6711 0.131 Uiso 1 1 calc R . .
H42B H -0.1121 0.4690 0.6762 0.131 Uiso 1 1 calc R . .
H42C H -0.1758 0.4201 0.6974 0.131 Uiso 1 1 calc R . .
C43 C 0.1807(18) 0.2032(17) 0.7363(3) 0.048(6) Uani 1 1 d . . .
H43 H 0.2042 0.2580 0.7277 0.057 Uiso 1 1 calc R . .
C44 C 0.132(2) 0.136(2) 0.7758(5) 0.060(6) Uani 1 1 d U . .
H44A H 0.1353 0.0745 0.7669 0.090 Uiso 1 1 calc R . .
H44B H 0.0654 0.1463 0.7817 0.090 Uiso 1 1 calc R . .
H44C H 0.1760 0.1348 0.7898 0.090 Uiso 1 1 calc R . .
C45 C 0.154(2) 0.311(2) 0.7725(5) 0.062(6) Uani 1 1 d U . .
H45A H 0.1718 0.3611 0.7606 0.093 Uiso 1 1 calc R . .
H45B H 0.1993 0.3120 0.7863 0.093 Uiso 1 1 calc R . .
H45C H 0.0883 0.3231 0.7785 0.093 Uiso 1 1 calc R . .
C46 C 0.353(3) -0.028(3) 0.6723(7) 0.097(11) Uani 1 1 d U . .
H46 H 0.3343 -0.0572 0.6572 0.116 Uiso 1 1 calc R . .
C47 C 0.523(3) 0.023(3) 0.6993(7) 0.104(11) Uani 1 1 d U . .
H47A H 0.5889 0.0014 0.6962 0.156 Uiso 1 1 calc R . .
H47B H 0.5025 0.0026 0.7158 0.156 Uiso 1 1 calc R . .
H47C H 0.5196 0.0938 0.6982 0.156 Uiso 1 1 calc R . .
C48 C 0.511(3) -0.075(3) 0.6605(7) 0.101(11) Uani 1 1 d U . .
H48A H 0.5808 -0.0748 0.6636 0.152 Uiso 1 1 calc R . .
H48B H 0.4980 -0.0429 0.6447 0.152 Uiso 1 1 calc R . .
H48C H 0.4871 -0.1412 0.6599 0.152 Uiso 1 1 calc R . .
C49 C 0.1764(18) 0.0500(18) 0.6219(4) 0.050(6) Uani 1 1 d . . .
H49 H 0.1720 -0.0183 0.6234 0.061 Uiso 1 1 calc R . .
C50 C 0.177(2) 0.192(2) 0.5958(4) 0.065(8) Uani 1 1 d . . .
H50A H 0.1894 0.2243 0.6115 0.097 Uiso 1 1 calc R . .
H50B H 0.1162 0.2168 0.5888 0.097 Uiso 1 1 calc R . .
H50C H 0.2301 0.2058 0.5844 0.097 Uiso 1 1 calc R . .
C51 C 0.1468(18) 0.0251(17) 0.5777(5) 0.054(6) Uani 1 1 d . . .
H51A H 0.1402 -0.0429 0.5825 0.081 Uiso 1 1 calc R . .
H51B H 0.1994 0.0315 0.5657 0.081 Uiso 1 1 calc R . .
H51C H 0.0862 0.0474 0.5703 0.081 Uiso 1 1 calc R . .
C52 C 0.2528(18) 0.2791(17) 0.6681(4) 0.050(6) Uani 1 1 d . . .
H52 H 0.1967 0.2942 0.6588 0.060 Uiso 1 1 calc R . .
C53 C 0.328(2) 0.4278(19) 0.6519(5) 0.071(8) Uani 1 1 d . . .
H53A H 0.2672 0.4282 0.6428 0.106 Uiso 1 1 calc R . .
H53B H 0.3825 0.4300 0.6404 0.106 Uiso 1 1 calc R . .
H53C H 0.3307 0.4843 0.6628 0.106 Uiso 1 1 calc R . .
C54 C 0.420(2) 0.323(2) 0.6827(6) 0.080(8) Uani 1 1 d U . .
H54A H 0.4139 0.2612 0.6915 0.119 Uiso 1 1 calc R . .
H54B H 0.4247 0.3758 0.6945 0.119 Uiso 1 1 calc R . .
H54C H 0.4780 0.3216 0.6724 0.119 Uiso 1 1 calc R . .

loop_
_atom_site_aniso_label
_atom_site_aniso_U_11
_atom_site_aniso_U_22
_atom_site_aniso_U_33
_atom_site_aniso_U_23
_atom_site_aniso_U_13
_atom_site_aniso_U_12
U1 0.0269(4) 0.0348(4) 0.0367(4) -0.0012(3) -0.0008(3) -0.0016(3)
U2 0.0290(4) 0.0282(4) 0.0401(4) 0.0020(3) 0.0018(3) -0.0013(3)
I1 0.0875(14) 0.0435(10) 0.0931(13) 0.0113(8) -0.0406(10) -0.0030(10)
I2 0.1199(18) 0.0467(11) 0.0648(10) -0.0046(8) -0.0073(10) -0.0018(11)
I3 0.0696(12) 0.0445(9) 0.0607(9) 0.0021(7) -0.0040(7) -0.0159(8)
I4 0.0737(12) 0.0429(10) 0.0683(10) 0.0063(7) -0.0183(8) -0.0096(9)
I5 0.0521(9) 0.0454(9) 0.0509(8) -0.0040(6) -0.0067(6) 0.0022(7)
I6 0.0476(9) 0.0396(8) 0.0560(8) -0.0048(6) 0.0062(6) -0.0023(7)
I7 0.0791(13) 0.0734(13) 0.0601(9) -0.0139(8) -0.0041(8) 0.0375(10)
I8 0.0425(10) 0.0701(13) 0.1203(16) 0.0337(11) -0.0084(9) 0.0002(9)
O1 0.022(7) 0.038(8) 0.055(8) 0.018(6) -0.002(6) -0.010(6)
O2 0.019(7) 0.045(9) 0.048(7) 0.001(6) 0.026(5) -0.008(6)
O3 0.031(8) 0.038(8) 0.033(7) -0.013(5) -0.002(5) 0.004(6)
O4 0.046(9) 0.032(8) 0.061(9) 0.008(6) -0.022(7) -0.019(8)
O5 0.051(9) 0.038(8) 0.043(8) 0.000(6) -0.002(6) -0.019(7)
O6 0.033(8) 0.035(8) 0.032(7) 0.002(5) -0.011(5) 0.010(6)
O7 0.033(8) 0.041(9) 0.046(8) -0.003(6) 0.011(6) -0.009(7)
O8 0.066(11) 0.073(12) 0.035(8) -0.005(7) -0.005(7) 0.012(9)
O9 0.052(10) 0.042(10) 0.058(9) -0.018(7) 0.010(7) 0.012(8)
O10 0.037(5) 0.050(5) 0.045(5) -0.002(4) -0.009(4) 0.002(4)
O11 0.033(9) 0.065(11) 0.047(8) 0.010(7) 0.019(6) -0.007(8)
O12 0.038(8) 0.038(8) 0.045(8) 0.024(6) -0.005(6) -0.013(7)
O13 0.041(9) 0.010(7) 0.061(8) 0.006(5) 0.005(6) -0.011(6)
O14 0.077(13) 0.036(10) 0.068(10) 0.013(8) 0.021(9) 0.009(9)
O15 0.072(12) 0.056(10) 0.032(7) 0.003(7) -0.009(7) -0.007(9)
O16 0.024(7) 0.030(8) 0.069(9) -0.001(6) -0.006(6) -0.020(6)
O17 0.058(10) 0.070(11) 0.016(6) 0.000(6) 0.018(6) -0.011(8)
O18 0.026(8) 0.029(8) 0.066(9) 0.002(7) 0.008(6) -0.009(6)
N1 0.016(8) 0.028(9) 0.057(10) -0.002(7) 0.002(7) -0.008(7)
N2 0.039(11) 0.036(10) 0.053(10) -0.006(7) 0.007(8) -0.011(9)
N3 0.046(12) 0.040(11) 0.063(11) -0.013(8) -0.003(9) -0.009(10)
N4 0.011(8) 0.041(12) 0.065(11) -0.002(8) 0.002(7) 0.006(8)
N5 0.033(10) 0.038(11) 0.060(11) -0.008(8) 0.003(8) -0.006(9)
N6 0.038(10) 0.017(8) 0.035(8) 0.002(6) -0.003(6) 0.006(7)
N7 0.040(11) 0.017(8) 0.050(10) 0.003(6) 0.005(7) -0.022(8)
N8 0.042(12) 0.065(14) 0.050(11) 0.002(9) 0.001(8) 0.014(10)
N9 0.050(13) 0.032(11) 0.076(13) 0.011(9) 0.004(9) -0.024(10)
N10 0.047(11) 0.043(11) 0.041(9) 0.017(7) 0.012(7) 0.008(9)
N11 0.034(10) 0.061(13) 0.045(10) 0.015(8) 0.012(7) -0.003(9)
N12 0.031(10) 0.033(10) 0.051(10) 0.010(7) 0.006(7) -0.005(8)
N13 0.075(8) 0.070(8) 0.070(7) -0.001(5) -0.001(5) 0.001(5)
N14 0.033(10) 0.037(11) 0.061(11) -0.019(8) 0.015(8) -0.003(8)
N15 0.039(11) 0.076(15) 0.048(11) 0.011(9) 0.001(8) 0.007(10)
N16 0.053(6) 0.057(6) 0.064(6) 0.006(5) 0.004(5) 0.001(5)
N17 0.047(11) 0.059(13) 0.031(9) -0.014(8) 0.008(7) 0.009(9)
N18 0.036(11) 0.037(11) 0.081(13) 0.007(9) 0.027(9) -0.013(10)
C1 0.035(12) 0.050(14) 0.038(11) -0.008(9) 0.009(8) -0.001(10)
C2 0.062(17) 0.035(13) 0.072(15) 0.028(11) -0.006(12) 0.001(12)
C3 0.007(10) 0.10(2) 0.077(16) 0.023(14) -0.007(9) -0.023(12)
C4 0.053(15) 0.042(13) 0.034(10) 0.005(8) -0.002(9) 0.015(11)
C5 0.012(11) 0.078(18) 0.067(14) 0.003(12) 0.017(9) -0.003(11)
C6 0.030(12) 0.069(17) 0.051(12) 0.009(11) -0.003(9) -0.009(11)
C7 0.013(10) 0.015(10) 0.077(14) -0.004(8) 0.004(8) 0.001(8)
C8 0.035(13) 0.055(16) 0.076(16) -0.026(12) -0.006(10) -0.009(12)
C9 0.046(15) 0.038(14) 0.081(16) -0.001(11) -0.020(12) -0.001(12)
C10 0.071(17) 0.033(13) 0.035(11) -0.001(8) -0.001(9) 0.004(12)
C11 0.064(8) 0.062(8) 0.067(8) -0.001(5) 0.000(5) 0.000(5)
C12 0.035(13) 0.044(14) 0.096(18) -0.011(13) 0.020(12) -0.006(11)
C13 0.035(11) 0.017(10) 0.037(9) -0.012(7) -0.001(7) -0.002(8)
C14 0.044(13) 0.019(10) 0.061(13) -0.012(8) -0.012(9) -0.019(10)
C15 0.048(15) 0.083(19) 0.053(13) -0.019(13) -0.002(11) -0.007(14)
C16 0.021(10) 0.043(12) 0.033(10) 0.013(8) -0.006(7) 0.013(9)
C17 0.041(14) 0.033(13) 0.075(15) -0.003(10) -0.007(10) 0.012(11)
C18 0.038(14) 0.076(19) 0.062(15) -0.003(12) -0.005(10) 0.008(13)
C19 0.018(10) 0.028(11) 0.050(11) 0.013(8) 0.000(8) -0.003(9)
C20 0.056(14) 0.009(9) 0.055(12) -0.011(7) 0.008(9) -0.010(9)
C21 0.021(11) 0.064(16) 0.053(12) 0.009(10) -0.010(8) 0.021(11)
C22 0.033(14) 0.062(17) 0.070(17) 0.008(12) 0.013(10) -0.010(12)
C23 0.044(17) 0.07(2) 0.12(2) -0.009(17) -0.013(15) 0.017(15)
C24 0.065(8) 0.066(8) 0.064(8) -0.005(5) 0.000(5) -0.003(5)
C25 0.027(11) 0.020(11) 0.064(13) -0.009(9) 0.019(9) -0.008(9)
C26 0.064(19) 0.063(19) 0.080(18) -0.008(14) 0.008(14) -0.004(15)
C27 0.078(9) 0.077(9) 0.077(9) 0.001(5) 0.005(5) 0.001(5)
C28 0.035(13) 0.066(17) 0.049(12) -0.003(10) -0.008(9) -0.014(12)
C29 0.062(8) 0.066(8) 0.064(8) -0.003(5) 0.000(5) 0.002(5)
C30 0.045(15) 0.11(2) 0.048(13) -0.011(13) -0.003(10) -0.020(15)
C31 0.043(14) 0.048(15) 0.057(13) 0.021(10) 0.005(10) 0.017(11)
C32 0.078(9) 0.080(9) 0.079(9) 0.001(5) 0.002(5) 0.000(5)
C33 0.077(9) 0.077(9) 0.077(8) 0.003(4) 0.000(4) 0.001(4)
C34 0.023(11) 0.029(12) 0.079(15) 0.002(10) 0.000(9) 0.008(10)
C35 0.052(15) 0.065(17) 0.050(13) 0.028(11) 0.001(10) -0.005(13)
C36 0.051(14) 0.054(15) 0.045(12) -0.006(10) -0.016(10) 0.010(12)
C37 0.08(2) 0.061(19) 0.074(17) -0.018(14) -0.031(14) 0.034(17)
C38 0.086(10) 0.086(10) 0.084(10) -0.001(5) 0.001(5) -0.003(5)
C39 0.094(11) 0.093(11) 0.093(11) -0.002(5) 0.000(5) -0.002(5)
C40 0.08(2) 0.046(15) 0.072(16) -0.039(12) 0.007(14) -0.028(15)
C41 0.094(11) 0.092(11) 0.093(11) -0.002(5) -0.003(5) 0.002(5)
C42 0.086(10) 0.087(10) 0.089(10) -0.003(5) 0.000(5) 0.003(5)
C43 0.069(16) 0.053(14) 0.022(10) -0.011(9) -0.011(9) -0.005(12)
C44 0.063(8) 0.057(8) 0.059(7) 0.001(5) 0.005(5) -0.003(5)
C45 0.061(8) 0.063(8) 0.061(7) -0.006(5) 0.001(5) -0.001(5)
C46 0.097(11) 0.096(11) 0.097(11) 0.001(5) -0.001(5) 0.000(5)
C47 0.108(12) 0.101(12) 0.103(12) -0.001(5) 0.002(5) -0.002(5)
C48 0.102(12) 0.100(12) 0.101(12) 0.001(5) -0.003(5) 0.002(5)
C49 0.057(15) 0.046(14) 0.049(14) 0.009(10) 0.019(10) 0.005(12)
C50 0.076(18) 0.068(19) 0.050(13) -0.024(12) 0.006(12) 0.049(15)
C51 0.044(14) 0.032(13) 0.087(17) -0.019(11) 0.021(12) 0.001(11)
C52 0.056(16) 0.033(14) 0.061(14) -0.012(10) 0.010(11) 0.027(12)
C53 0.09(2) 0.045(16) 0.081(18) 0.013(12) 0.030(15) -0.022(15)
C54 0.076(9) 0.080(9) 0.082(9) -0.001(5) 0.000(5) 0.001(5)

loop_
_atom_type_symbol
_atom_type_description
_atom_type_scat_dispersion_real
_atom_type_scat_dispersion_imag
_atom_type_scat_source
C C 0.0033 0.0016 'International Tables Vol C Tables 4.2.6.8 and 6.1.1.4'
H H 0.0000 0.0000 'International Tables Vol C Tables 4.2.6.8 and 6.1.1.4'
N N 0.0061 0.0033 'International Tables Vol C Tables 4.2.6.8 and 6.1.1.4'
I I -0.4742 1.8119 'International Tables Vol C Tables 4.2.6.8 and 6.1.1.4'
U U -9.6767 9.6646 'International Tables Vol C Tables 4.2.6.8 and 6.1.1.4'
O O 0.0106 0.0060 'International Tables Vol C Tables 4.2.6.8 and 6.1.1.4'

loop_
_geom_angle_atom_site_label_1
_geom_angle_atom_site_label_2
_geom_angle_atom_site_label_3
_geom_angle
_geom_angle_site_symmetry_1
_geom_angle_site_symmetry_3
_geom_angle_publ_flag
O6 U1 O8 138.9(5) . . ?
O6 U1 O2 71.1(5) . . ?
O8 U1 O2 143.2(6) . . ?
O6 U1 O1 137.0(4) . . ?
O8 U1 O1 73.2(5) . . ?
O2 U1 O1 70.5(5) . . ?
O6 U1 O4 138.0(5) . . ?
O8 U1 O4 69.3(6) . . ?
O2 U1 O4 102.7(5) . . ?
O1 U1 O4 69.9(5) . . ?
O6 U1 O5 79.5(5) . . ?
O8 U1 O5 90.8(6) . . ?
O2 U1 O5 72.2(5) . . ?
O1 U1 O5 71.0(5) . . ?
O4 U1 O5 139.8(5) . . ?
O6 U1 O7 79.3(5) . . ?
O8 U1 O7 81.0(5) . . ?
O2 U1 O7 133.6(5) . . ?
O1 U1 O7 143.0(5) . . ?
O4 U1 O7 76.5(5) . . ?
O5 U1 O7 136.3(5) . . ?
O6 U1 O9 72.2(5) . . ?
O8 U1 O9 67.2(6) . . ?
O2 U1 O9 129.8(5) . . ?
O1 U1 O9 121.4(5) . . ?
O4 U1 O9 127.5(6) . . ?
O5 U1 O9 68.3(5) . . ?
O7 U1 O9 69.0(5) . . ?
O6 U1 O3 73.0(5) . . ?
O8 U1 O3 131.4(6) . . ?
O2 U1 O3 67.8(5) . . ?
O1 U1 O3 108.8(5) . . ?
O4 U1 O3 66.6(5) . . ?
O5 U1 O3 136.9(5) . . ?
O7 U1 O3 69.8(4) . . ?
O9 U1 O3 129.7(5) . . ?
O14 U2 O17 90.6(6) . . ?
O14 U2 O12 133.3(5) . . ?
O17 U2 O12 136.0(5) . . ?
O14 U2 O10 76.4(6) . . ?
O17 U2 O10 70.0(5) . . ?
O12 U2 O10 111.5(5) . . ?
O14 U2 O13 146.2(6) . . ?
O17 U2 O13 73.8(5) . . ?
O12 U2 O13 66.6(5) . . ?
O10 U2 O13 70.2(5) . . ?
O14 U2 O16 135.1(6) . . ?
O17 U2 O16 79.5(5) . . ?
O12 U2 O16 71.0(5) . . ?
O10 U2 O16 136.7(5) . . ?
O13 U2 O16 72.3(5) . . ?
O14 U2 O11 71.0(6) . . ?
O17 U2 O11 137.3(5) . . ?
O12 U2 O11 70.3(5) . . ?
O10 U2 O11 68.4(5) . . ?
O13 U2 O11 100.3(5) . . ?
O16 U2 O11 140.1(5) . . ?
O14 U2 O15 76.7(6) . . ?
O17 U2 O15 138.0(5) . . ?
O12 U2 O15 69.5(5) . . ?
O10 U2 O15 140.8(6) . . ?
O13 U2 O15 134.2(5) . . ?
O16 U2 O15 82.0(6) . . ?
O11 U2 O15 76.1(6) . . ?
O14 U2 O18 66.2(6) . . ?
O17 U2 O18 68.1(5) . . ?
O12 U2 O18 126.3(5) . . ?
O10 U2 O18 122.2(5) . . ?
O13 U2 O18 129.7(5) . . ?
O16 U2 O18 69.5(4) . . ?
O11 U2 O18 130.0(5) . . ?
O15 U2 O18 70.2(5) . . ?
C1 O1 U1 137.1(13) . . ?
C4 O2 U1 137.9(13) . . ?
C7 O3 U1 125.3(12) . . ?
C10 O4 U1 131.1(14) . . ?
C13 O5 U1 134.8(12) . . ?
C16 O6 U1 140.2(12) . . ?
C19 O7 U1 135.9(12) . . ?
C22 O8 U1 156.1(17) . . ?
C25 O9 U1 137.5(14) . . ?
C28 O10 U2 145.3(14) . . ?
C31 O11 U2 138.2(15) . . ?
C34 O12 U2 135.8(13) . . ?
C37 O13 U2 122.3(15) . . ?
C40 O14 U2 141.5(16) . . ?
C43 O15 U2 137.7(14) . . ?
C46 O16 U2 134(2) . . ?
C49 O17 U2 132.2(14) . . ?
C52 O18 U2 127.5(15) . . ?
C1 N1 C2 122.7(18) . . ?
C1 N1 C3 116.4(17) . . ?
C2 N1 C3 120.4(17) . . ?
C4 N2 C5 120(2) . . ?
C4 N2 C6 121.9(19) . . ?
C5 N2 C6 117.3(18) . . ?
C7 N3 C8 119.6(18) . . ?
C7 N3 C9 121.7(19) . . ?
C8 N3 C9 118.7(18) . . ?
C10 N4 C11 123(2) . . ?
C10 N4 C12 125(2) . . ?
C11 N4 C12 111.8(19) . . ?
C13 N5 C14 120.3(18) . . ?
C13 N5 C15 121.9(18) . . ?
C14 N5 C15 117.6(17) . . ?
C16 N6 C17 120.8(17) . . ?
C16 N6 C18 124.0(18) . . ?
C17 N6 C18 115.2(18) . . ?
C19 N7 C21 121.8(17) . . ?
C19 N7 C20 120.3(18) . . ?
C21 N7 C20 117.2(17) . . ?
C22 N8 C23 119(2) . . ?
C22 N8 C24 122(2) . . ?
C23 N8 C24 119(2) . . ?
C25 N9 C26 123(2) . . ?
C25 N9 C27 118(2) . . ?
C26 N9 C27 119(2) . . ?
C28 N10 C29 119(2) . . ?
C28 N10 C30 118(2) . . ?
C29 N10 C30 124(2) . . ?
C31 N11 C32 125(2) . . ?
C31 N11 C33 117.8(19) . . ?
C32 N11 C33 117(2) . . ?
C34 N12 C36 121.8(19) . . ?
C34 N12 C35 118.6(17) . . ?
C36 N12 C35 119.5(17) . . ?
C38 N13 C37 124(3) . . ?
C38 N13 C39 122(3) . . ?
C37 N13 C39 114(3) . . ?
C40 N14 C41 120(2) . . ?
C40 N14 C42 119(2) . . ?
C41 N14 C42 121(2) . . ?
C43 N15 C44 126(2) . . ?
C43 N15 C45 121(2) . . ?
C44 N15 C45 112.8(19) . . ?
C47 N16 C48 114(3) . . ?
C47 N16 C46 146(3) . . ?
C48 N16 C46 100(3) . . ?
C49 N17 C51 124(2) . . ?
C49 N17 C50 119.3(19) . . ?
C51 N17 C50 116.5(18) . . ?
C52 N18 C54 124(2) . . ?
C52 N18 C53 117(2) . . ?
C54 N18 C53 118(2) . . ?
O1 C1 N1 125.6(19) . . ?
O2 C4 N2 122(2) . . ?
O3 C7 N3 121.1(18) . . ?
N4 C10 O4 124(2) . . ?
N5 C13 O5 120.6(18) . . ?
O6 C16 N6 127(2) . . ?
O7 C19 N7 125.6(19) . . ?
O8 C22 N8 127(2) . . ?
O9 C25 N9 121(2) . . ?
O10 C28 N10 123(2) . . ?
O11 C31 N11 125(2) . . ?
O12 C34 N12 123(2) . . ?
O13 C37 N13 117(3) . . ?
O14 C40 N14 122(2) . . ?
O15 C43 N15 121(2) . . ?
O16 C46 N16 111(3) . . ?
O17 C49 N17 128(2) . . ?
O18 C52 N18 118(2) . . ?

loop_
_geom_bond_atom_site_label_1
_geom_bond_atom_site_label_2
_geom_bond_distance
_geom_bond_site_symmetry_2
_geom_bond_publ_flag
U1 O6 2.352(12) . ?
U1 O8 2.354(15) . ?
U1 O2 2.373(11) . ?
U1 O1 2.377(13) . ?
U1 O4 2.381(14) . ?
U1 O5 2.386(14) . ?
U1 O7 2.393(14) . ?
U1 O9 2.418(15) . ?
U1 O3 2.473(12) . ?
U2 O14 2.333(17) . ?
U2 O17 2.376(11) . ?
U2 O12 2.383(12) . ?
U2 O10 2.385(14) . ?
U2 O13 2.392(13) . ?
U2 O16 2.397(14) . ?
U2 O11 2.400(13) . ?
U2 O15 2.406(14) . ?
U2 O18 2.486(13) . ?
O1 C1 1.24(2) . ?
O2 C4 1.27(3) . ?
O3 C7 1.27(2) . ?
O4 C10 1.28(3) . ?
O5 C13 1.31(2) . ?
O6 C16 1.22(2) . ?
O7 C19 1.25(2) . ?
O8 C22 1.21(3) . ?
O9 C25 1.24(3) . ?
O10 C28 1.25(3) . ?
O11 C31 1.19(2) . ?
O12 C34 1.27(2) . ?
O13 C37 1.35(4) . ?
O14 C40 1.29(3) . ?
O15 C43 1.21(3) . ?
O16 C46 1.14(4) . ?
O17 C49 1.27(3) . ?
O18 C52 1.23(3) . ?
N1 C1 1.34(3) . ?
N1 C2 1.43(3) . ?
N1 C3 1.49(3) . ?
N2 C4 1.30(3) . ?
N2 C5 1.44(3) . ?
N2 C6 1.45(3) . ?
N3 C7 1.33(3) . ?
N3 C8 1.45(3) . ?
N3 C9 1.49(3) . ?
N4 C10 1.25(3) . ?
N4 C11 1.46(3) . ?
N4 C12 1.49(3) . ?
N5 C13 1.28(3) . ?
N5 C14 1.46(2) . ?
N5 C15 1.52(3) . ?
N6 C16 1.27(2) . ?
N6 C17 1.45(3) . ?
N6 C18 1.47(3) . ?
N7 C19 1.29(3) . ?
N7 C21 1.44(3) . ?
N7 C20 1.50(2) . ?
N8 C22 1.33(3) . ?
N8 C23 1.43(4) . ?
N8 C24 1.45(3) . ?
N9 C25 1.32(3) . ?
N9 C26 1.41(3) . ?
N9 C27 1.47(4) . ?
N10 C28 1.32(3) . ?
N10 C29 1.44(3) . ?
N10 C30 1.50(3) . ?
N11 C31 1.36(3) . ?
N11 C32 1.41(3) . ?
N11 C33 1.50(3) . ?
N12 C34 1.36(3) . ?
N12 C36 1.45(3) . ?
N12 C35 1.51(3) . ?
N13 C38 1.32(4) . ?
N13 C37 1.43(4) . ?
N13 C39 1.45(4) . ?
N14 C40 1.33(3) . ?
N14 C41 1.42(4) . ?
N14 C42 1.48(4) . ?
N15 C43 1.30(3) . ?
N15 C44 1.37(3) . ?
N15 C45 1.50(3) . ?
N16 C47 1.41(4) . ?
N16 C48 1.52(4) . ?
N16 C46 1.52(4) . ?
N17 C49 1.27(3) . ?
N17 C51 1.46(3) . ?
N17 C50 1.48(3) . ?
N18 C52 1.36(3) . ?
N18 C54 1.44(4) . ?
N18 C53 1.47(3) . ?
